data_9015556
loop_
_publ_author_name
'Lo, K.'
'Chen, Z.'
'Ma, Z.'

_publ_section_title
;
 The crystal structure of clinochalcomenite
 Note: reported coordinates do not produce the reported bond lengths
;
_journal_name_full 'Kexue Tongbao'
_journal_page_first 352
_journal_page_last 355
_journal_volume 29
_journal_year 1984
_chemical_compound_source 'Gansu Province, China'
_chemical_formula_sum 'Cu H4 O5 Se'
_chemical_name_mineral Clinochalcomenite
_space_group_IT_number 14
_symmetry_space_group_name_Hall '-P 2yn'
_symmetry_space_group_name_H-M 'P 1 21/n 1'
_cell_angle_alpha 90
_cell_angle_beta 97.27
_cell_angle_gamma 90
_cell_formula_units_Z 4
_cell_length_a 8.177
_cell_length_b 8.611
_cell_length_c 6.290
_cell_volume 439.332
_database_code_amcsd 0018480
_exptl_crystal_density_diffrn 3.425
_cod_original_formula_sum 'Cu Se O5 H4'
_cod_database_code 9015556

loop_
_space_group_symop_operation_xyz
x,y,z
1/2+x,1/2-y,1/2+z
1/2-x,1/2+y,1/2-z
-x,-y,-z

loop_
_atom_site_aniso_label
_atom_site_aniso_U_11
_atom_site_aniso_U_22
_atom_site_aniso_U_33
_atom_site_aniso_U_12
_atom_site_aniso_U_13
_atom_site_aniso_U_23
Cu 0.02633 0.00526 0.01420 -0.00460 0.00103 -0.03702
Se 0.01600 0.01127 0.01854 0.00389 -0.01051 -0.02504
O1 0.03533 0.05560 0.01814 0.02866 -0.03846 -0.02314
O2 0.03333 0.01352 0.01065 0.02158 -0.03384 -0.08628
O3 0.04300 0.01240 0.04595 0.04034 -0.01179 -0.10724
Wat4 0.01733 0.04170 -0.00848 -0.03998 -0.04564 0.04981
Wat5 0.04133 0.02216 0.05680 0.02265 0.06153 0.08002

loop_
_atom_site_label
_atom_site_fract_x
_atom_site_fract_y
_atom_site_fract_z
_atom_site_type_symbol
_atom_site_attached_hydrogens
Cu 0.47750 0.36210 0.35650 Cu 0
Se 0.15180 0.85420 0.60120 Se 0
O1 0.21450 0.68150 0.67400 O 0
O2 0.46820 0.41530 0.66950 O 0
O3 0.00240 0.81540 0.45330 O 0
Wat4 0.18970 0.44150 0.37490 O 2
Wat5 0.43040 0.14030 0.42170 O 2

loop_
_cod_changelog_entry_id
_cod_changelog_entry_author
_cod_changelog_entry_date
_cod_changelog_entry_text
1
;cod-tools version 3.8.0
Id: cif_guess_AMCSD_atom_types 9574 2023-05-10 09:00:05Z saulius
;
2023-05-10T18:56:10+03:00
;Derived atom types and hydrogen counts
from atom names that follow the AMCSD naming convention
(Wat == water, O-H == hydroxyl).
;

loop_
_cod_related_entry_id
_cod_related_entry_database
_cod_related_entry_code
1 AMCSD 0018480
